data_7219364
loop_
_publ_author_name
'Chattopadhyay, Shouvik'
'Bhattacharyya, Anik'

_publ_section_title
;
 Spontaneous resolution of P and M helical copper(II) MOFs built from
 achiral precursors
;
_journal_name_full 'RSC Adv.'
_journal_paper_doi 10.1039/C4RA17334A
_journal_year 2015
_chemical_formula_moiety 'C15 H17 Cu N5 O'
_chemical_formula_sum 'C15 H17 Cu N5 O'
_chemical_formula_weight 346.89
_chemical_name_systematic
;
 ?
;
_space_group_IT_number 4
_symmetry_space_group_name_Hall 'P 2yb'
_symmetry_space_group_name_H-M 'P 1 21 1'
_atom_sites_solution_hydrogens geom
_atom_sites_solution_primary direct
_atom_sites_solution_secondary difmap
_audit_creation_method SHELXL-97
_audit_update_record
;
2014-06-14 deposited with the CCDC.
2015-01-21 downloaded from the CCDC.
;
_cell_angle_alpha 90.000(5)
_cell_angle_beta 103.777(5)
_cell_angle_gamma 90.000(5)
_cell_formula_units_Z 2
_cell_length_a 8.011(5)
_cell_length_b 6.852(5)
_cell_length_c 14.033(5)
_cell_measurement_temperature 293(2)
_cell_volume 748.1(8)
_computing_structure_refinement 'SHELXL-97 (Sheldrick, 1997)'
_diffrn_ambient_temperature 293(2)
_diffrn_measured_fraction_theta_full 0.984
_diffrn_measured_fraction_theta_max 0.984
_diffrn_radiation_monochromator graphite
_diffrn_radiation_source 'fine-focus sealed tube'
_diffrn_radiation_type MoK\a
_diffrn_radiation_wavelength 0.71073
_diffrn_reflns_av_R_equivalents 0.0628
_diffrn_reflns_av_sigmaI/netI 0.0868
_diffrn_reflns_limit_h_max 9
_diffrn_reflns_limit_h_min -8
_diffrn_reflns_limit_k_max 8
_diffrn_reflns_limit_k_min -7
_diffrn_reflns_limit_l_max 17
_diffrn_reflns_limit_l_min -14
_diffrn_reflns_number 2717
_diffrn_reflns_theta_full 25.68
_diffrn_reflns_theta_max 25.68
_diffrn_reflns_theta_min 1.49
_exptl_absorpt_coefficient_mu 1.469
_exptl_absorpt_correction_T_max 0.745
_exptl_absorpt_correction_T_min 0.595
_exptl_absorpt_correction_type multi-scan
_exptl_absorpt_process_details SADABS
_exptl_crystal_colour GREEN
_exptl_crystal_density_diffrn 1.540
_exptl_crystal_density_method 'not measured'
_exptl_crystal_description BLOCK
_exptl_crystal_F_000 358
_exptl_crystal_size_max 0.4
_exptl_crystal_size_mid 0.3
_exptl_crystal_size_min 0.2
_refine_diff_density_max 1.196
_refine_diff_density_min -0.855
_refine_diff_density_rms 0.135
_refine_ls_abs_structure_details 'Flack H D (1983), Acta Cryst. A39, 876-881'
_refine_ls_abs_structure_Flack 0.06(6)
_refine_ls_extinction_method none
_refine_ls_goodness_of_fit_ref 1.080
_refine_ls_hydrogen_treatment mixed
_refine_ls_matrix_type full
_refine_ls_number_parameters 157
_refine_ls_number_reflns 1487
_refine_ls_number_restraints 1
_refine_ls_restrained_S_all 1.080
_refine_ls_R_factor_all 0.0883
_refine_ls_R_factor_gt 0.0759
_refine_ls_shift/su_max 0.000
_refine_ls_shift/su_mean 0.000
_refine_ls_structure_factor_coef Fsqd
_refine_ls_weighting_details 'calc w=1/[\s^2^(Fo^2^)+(0.1254P)^2^+1.6164P] where P=(Fo^2^+2Fc^2^)/3'
_refine_ls_weighting_scheme calc
_refine_ls_wR_factor_gt 0.1880
_refine_ls_wR_factor_ref 0.2097
_reflns_number_gt 1487
_reflns_number_total 1548
_reflns_threshold_expression >2sigma(I)
_cod_data_source_file c4ra17334a2.cif
_cod_data_source_block 1
_cod_depositor_comments
;
The following automatic conversions were performed:

'_exptl_absorpt_correction_type' value 'MULTI-SCAN' changed to
'multi-scan' according to
/usr/data/users/saulius/crontab/automatic-downloads/rss-feeds/RSC/lib/dictionaries/cif_core.dic
dictionary named 'cif_core.dic' version 2.4.2 from 2011-04-26.

Automatic conversion script
Id: cif_fix_values 3008 2015-01-20 13:52:24Z robertas 
;
_cod_original_sg_symbol_H-M P21
_cod_database_code 7219364

loop_
_symmetry_equiv_pos_as_xyz
'x, y, z'
'-x, y+1/2, -z'

loop_
_atom_site_label
_atom_site_type_symbol
_atom_site_fract_x
_atom_site_fract_y
_atom_site_fract_z
_atom_site_U_iso_or_equiv
_atom_site_adp_type
_atom_site_occupancy
_atom_site_symmetry_multiplicity
_atom_site_calc_flag
_atom_site_refinement_flags
Cu1 Cu 0.07718(18) 0.7436(3) 0.34759(11) 0.0445(6) Uani 1 1 d .
O1 O -0.0810(11) 0.9560(14) 0.3021(9) 0.052(3) Uani 1 1 d .
N2 N -0.0334(15) 0.5857(18) 0.2363(10) 0.0519(17) Uani 1 1 d .
C6 C -0.2973(18) 0.770(3) 0.1904(10) 0.049(4) Uani 1 1 d .
N1 N 0.2499(16) 0.5220(18) 0.3808(10) 0.0519(17) Uani 1 1 d .
C3 C 0.154(2) 0.351(2) 0.3282(12) 0.055(2) Uani 1 1 d .
H3A H 0.0730 0.3032 0.3643 0.066 Uiso 1 1 calc R
H3B H 0.2340 0.2464 0.3247 0.066 Uiso 1 1 calc R
C7 C -0.478(2) 0.774(2) 0.1334(10) 0.052(5) Uani 1 1 d .
C4 C 0.058(2) 0.409(2) 0.2253(11) 0.055(2) Uani 1 1 d .
H4A H 0.1377 0.4318 0.1842 0.066 Uiso 1 1 calc R
H4B H -0.0217 0.3071 0.1956 0.066 Uiso 1 1 calc R
C8 C -0.550(2) 0.613(2) 0.0727(11) 0.062(5) Uani 1 1 d .
H8 H -0.4826 0.5066 0.0643 0.074 Uiso 1 1 calc R
C10 C -0.828(2) 0.779(3) 0.0345(12) 0.068(6) Uani 1 1 d .
H10 H -0.9431 0.7793 0.0006 0.081 Uiso 1 1 calc R
C1 C 0.3956(19) 0.575(2) 0.3381(11) 0.055(2) Uani 1 1 d .
H1A H 0.3538 0.6019 0.2694 0.082 Uiso 1 1 calc R
H1B H 0.4761 0.4692 0.3467 0.082 Uiso 1 1 calc R
H1C H 0.4516 0.6893 0.3705 0.082 Uiso 1 1 calc R
C14 C -0.348(2) 1.097(2) 0.2500(11) 0.058(5) Uani 1 1 d .
H14 H -0.3054 1.2053 0.2882 0.070 Uiso 1 1 calc R
C12 C -0.5869(19) 0.936(2) 0.1414(11) 0.051(5) Uani 1 1 d .
C9 C -0.726(2) 0.622(3) 0.0263(12) 0.072(6) Uani 1 1 d .
H9 H -0.7751 0.5166 -0.0120 0.086 Uiso 1 1 calc R
C11 C -0.762(2) 0.934(3) 0.0926(12) 0.072(6) Uani 1 1 d .
H11 H -0.8324 1.0380 0.0997 0.086 Uiso 1 1 calc R
C13 C -0.515(2) 1.099(3) 0.1975(11) 0.060(5) Uani 1 1 d .
H13 H -0.5817 1.2098 0.1987 0.072 Uiso 1 1 calc R
C5 C -0.1894(19) 0.608(2) 0.1834(10) 0.051(4) Uani 1 1 d .
H5 H -0.2335 0.5115 0.1378 0.061 Uiso 1 1 calc R
C15 C -0.2384(19) 0.938(2) 0.2485(11) 0.047(4) Uani 1 1 d .
C2 C 0.311(2) 0.483(2) 0.4851(12) 0.055(2) Uani 1 1 d .
H2A H 0.2152 0.4489 0.5120 0.082 Uiso 1 1 calc R
H2B H 0.3665 0.5968 0.5175 0.082 Uiso 1 1 calc R
H2C H 0.3910 0.3762 0.4945 0.082 Uiso 1 1 calc R
N4 N 0.1606(16) 0.9959(19) 0.5036(11) 0.0519(17) Uani 1 1 d .
N3 N 0.2192(15) 0.9040(19) 0.4498(10) 0.0519(17) Uani 1 1 d .
N5 N 0.1173(15) 1.0891(18) 0.5593(10) 0.0519(17) Uani 1 1 d .

loop_
_atom_site_aniso_label
_atom_site_aniso_U_11
_atom_site_aniso_U_22
_atom_site_aniso_U_33
_atom_site_aniso_U_23
_atom_site_aniso_U_13
_atom_site_aniso_U_12
Cu1 0.0397(9) 0.0331(8) 0.0597(10) -0.0021(10) 0.0097(8) 0.0044(10)
O1 0.020(5) 0.039(6) 0.097(8) 0.011(5) 0.011(6) -0.003(4)
N2 0.035(3) 0.049(4) 0.078(5) -0.008(3) 0.026(3) -0.009(2)
C6 0.049(8) 0.040(10) 0.049(7) 0.012(7) -0.003(7) -0.003(8)
N1 0.035(3) 0.049(4) 0.078(5) -0.008(3) 0.026(3) -0.009(2)
C3 0.056(5) 0.038(4) 0.070(5) -0.001(3) 0.013(4) 0.005(3)
C7 0.066(9) 0.039(11) 0.047(7) 0.005(7) 0.009(8) -0.014(8)
C4 0.056(5) 0.038(4) 0.070(5) -0.001(3) 0.013(4) 0.005(3)
C8 0.078(12) 0.047(10) 0.056(9) -0.008(8) 0.007(10) -0.004(9)
C10 0.049(9) 0.078(17) 0.067(10) -0.008(10) -0.003(9) -0.026(11)
C1 0.056(5) 0.038(4) 0.070(5) -0.001(3) 0.013(4) 0.005(3)
C14 0.073(11) 0.030(8) 0.069(10) -0.004(7) 0.011(9) 0.017(8)
C12 0.044(9) 0.058(11) 0.045(9) -0.004(7) -0.002(9) -0.009(7)
C9 0.071(12) 0.054(11) 0.065(11) -0.016(9) -0.032(10) -0.003(10)
C11 0.062(12) 0.084(14) 0.061(11) -0.005(9) 0.000(11) 0.028(10)
C13 0.060(11) 0.060(11) 0.059(9) 0.004(8) 0.012(9) 0.016(9)
C5 0.052(9) 0.039(8) 0.050(8) -0.001(7) -0.008(8) 0.013(7)
C15 0.045(10) 0.040(9) 0.053(9) 0.004(6) 0.004(9) -0.015(7)
C2 0.056(5) 0.038(4) 0.070(5) -0.001(3) 0.013(4) 0.005(3)
N4 0.035(3) 0.049(4) 0.078(5) -0.008(3) 0.026(3) -0.009(2)
N3 0.035(3) 0.049(4) 0.078(5) -0.008(3) 0.026(3) -0.009(2)
N5 0.035(3) 0.049(4) 0.078(5) -0.008(3) 0.026(3) -0.009(2)

loop_
_atom_type_symbol
_atom_type_description
_atom_type_scat_dispersion_real
_atom_type_scat_dispersion_imag
_atom_type_scat_source
C C 0.0033 0.0016 'International Tables Vol C Tables 4.2.6.8 and 6.1.1.4'
H H 0.0000 0.0000 'International Tables Vol C Tables 4.2.6.8 and 6.1.1.4'
N N 0.0061 0.0033 'International Tables Vol C Tables 4.2.6.8 and 6.1.1.4'
O O 0.0106 0.0060 'International Tables Vol C Tables 4.2.6.8 and 6.1.1.4'
Cu Cu 0.3201 1.2651 'International Tables Vol C Tables 4.2.6.8 and 6.1.1.4'

loop_
_geom_angle_atom_site_label_1
_geom_angle_atom_site_label_2
_geom_angle_atom_site_label_3
_geom_angle
N2 Cu1 O1 90.9(5)
N2 Cu1 N3 170.9(6)
O1 Cu1 N3 92.3(5)
N2 Cu1 N1 85.6(5)
O1 Cu1 N1 173.7(6)
N3 Cu1 N1 90.4(5)
C15 O1 Cu1 125.8(9)
C5 N2 C4 118.7(12)
C5 N2 Cu1 126.0(11)
C4 N2 Cu1 114.2(9)
C5 C6 C15 123.1(12)
C5 C6 C7 120.8(14)
C15 C6 C7 116.0(16)
C2 N1 C1 110.2(12)
C2 N1 C3 111.1(12)
C1 N1 C3 110.9(13)
C2 N1 Cu1 114.6(11)
C1 N1 Cu1 106.4(9)
C3 N1 Cu1 103.4(8)
N1 C3 C4 110.3(12)
C8 C7 C12 118.8(13)
C8 C7 C6 120.5(16)
C12 C7 C6 120.7(14)
N2 C4 C3 105.8(13)
C9 C8 C7 117.2(17)
C11 C10 C9 120.2(13)
C13 C14 C15 122.5(14)
C11 C12 C13 120.6(16)
C11 C12 C7 120.5(14)
C13 C12 C7 118.8(12)
C10 C9 C8 123.3(15)
C10 C11 C12 120.0(17)
C14 C13 C12 120.8(15)
N2 C5 C6 124.7(13)
O1 C15 C14 116.1(13)
O1 C15 C6 122.9(14)
C14 C15 C6 120.9(13)
N5 N4 N3 174.3(15)
N4 N3 Cu1 121.9(10)

loop_
_geom_bond_atom_site_label_1
_geom_bond_atom_site_label_2
_geom_bond_distance
Cu1 N2 1.932(12)
Cu1 O1 1.935(9)
Cu1 N3 1.945(12)
Cu1 N1 2.032(13)
O1 C15 1.311(15)
N2 C5 1.302(17)
N2 C4 1.443(19)
C6 C5 1.42(2)
C6 C15 1.43(2)
C6 C7 1.48(2)
N1 C2 1.45(2)
N1 C1 1.48(2)
N1 C3 1.497(17)
C3 C4 1.519(19)
C7 C8 1.43(2)
C7 C12 1.43(2)
C8 C9 1.41(2)
C10 C11 1.37(2)
C10 C9 1.37(2)
C14 C13 1.36(2)
C14 C15 1.40(2)
C12 C11 1.41(2)
C12 C13 1.41(2)
N4 N5 1.126(17)
N4 N3 1.164(18)
